data_2235723
loop_
_publ_author_name
'Zou, Ye-cheng'
'Hu, Zhi-yong'
'Cao, Duan-lin'

_publ_section_title
;
 3-(4,6-Dichloro-1,3,5-triazin-2-yl)-2,2-dimethyl-1,3-oxazolidine
;
_journal_coeditor_code ZS2206
_journal_issue 7
_journal_name_full 'Acta Crystallographica Section E'
_journal_page_first o2142
_journal_paper_doi 10.1107/S1600536812026578
_journal_volume 68
_journal_year 2012
_chemical_formula_iupac 'C8 H10 Cl2 N4 O'
_chemical_formula_moiety 'C8 H10 Cl2 N4 O'
_chemical_formula_sum 'C8 H10 Cl2 N4 O'
_chemical_formula_weight 249.10
_chemical_name_systematic
;
3-(4,6-Dichloro-1,3,5-triazin-2-yl)-2,2-dimethyl-1,3-oxazolidine
;
_space_group_IT_number 14
_symmetry_cell_setting monoclinic
_symmetry_space_group_name_Hall '-P 2yn'
_symmetry_space_group_name_H-M 'P 1 21/n 1'
_atom_sites_solution_hydrogens geom
_atom_sites_solution_primary direct
_atom_sites_solution_secondary difmap
_audit_creation_method SHELXL97
_cell_angle_alpha 90.00
_cell_angle_beta 94.383(14)
_cell_angle_gamma 90.00
_cell_formula_units_Z 4
_cell_length_a 8.1943(10)
_cell_length_b 11.0948(17)
_cell_length_c 11.8333(18)
_cell_measurement_reflns_used 4131
_cell_measurement_temperature 113(2)
_cell_measurement_theta_max 27.9
_cell_measurement_theta_min 1.7
_cell_volume 1072.7(3)
_computing_cell_refinement 'CrystalClear (Rigaku/MSC, 2000)'
_computing_data_collection 'CrystalClear (Rigaku/MSC, 2000)'
_computing_data_reduction 'CrystalClear (Rigaku/MSC, 2000)'
_computing_molecular_graphics 'SHELXTL (Sheldrick, 2008)'
_computing_publication_material 'CrystalStructure (Rigaku/MSC, 2000)'
_computing_structure_refinement 'SHELXL97 (Sheldrick, 2008)'
_computing_structure_solution 'SHELXS97 (Sheldrick, 2008)'
_diffrn_ambient_temperature 113(2)
_diffrn_detector_area_resol_mean 14.22
_diffrn_measured_fraction_theta_full 0.997
_diffrn_measured_fraction_theta_max 0.997
_diffrn_measurement_device_type 'Rigaku Saturn724 CCD-detector'
_diffrn_measurement_method '\w and \f scans'
_diffrn_radiation_monochromator multilayer
_diffrn_radiation_source 'rotating anode'
_diffrn_radiation_type MoK\a
_diffrn_radiation_wavelength 0.71073
_diffrn_reflns_av_R_equivalents 0.0579
_diffrn_reflns_av_sigmaI/netI 0.0702
_diffrn_reflns_limit_h_max 10
_diffrn_reflns_limit_h_min -10
_diffrn_reflns_limit_k_max 14
_diffrn_reflns_limit_k_min -14
_diffrn_reflns_limit_l_max 15
_diffrn_reflns_limit_l_min -15
_diffrn_reflns_number 13220
_diffrn_reflns_theta_full 27.84
_diffrn_reflns_theta_max 27.84
_diffrn_reflns_theta_min 2.52
_diffrn_standards_number 0
_exptl_absorpt_coefficient_mu 0.584
_exptl_absorpt_correction_T_max 0.9658
_exptl_absorpt_correction_T_min 0.8922
_exptl_absorpt_correction_type multi-scan
_exptl_absorpt_process_details '(SADABS; Sheldrick, 1996)'
_exptl_crystal_colour Colorless
_exptl_crystal_density_diffrn 1.542
_exptl_crystal_density_method 'not measured'
_exptl_crystal_description Plate
_exptl_crystal_F_000 512
_exptl_crystal_size_max 0.20
_exptl_crystal_size_mid 0.20
_exptl_crystal_size_min 0.06
_refine_diff_density_max 0.397
_refine_diff_density_min -0.396
_refine_ls_extinction_method none
_refine_ls_goodness_of_fit_ref 0.966
_refine_ls_hydrogen_treatment constr
_refine_ls_matrix_type full
_refine_ls_number_parameters 138
_refine_ls_number_reflns 2547
_refine_ls_number_restraints 0
_refine_ls_restrained_S_all 0.966
_refine_ls_R_factor_all 0.0592
_refine_ls_R_factor_gt 0.0381
_refine_ls_shift/su_max 0.001
_refine_ls_shift/su_mean 0.000
_refine_ls_structure_factor_coef Fsqd
_refine_ls_weighting_details 'calc w=1/[\s^2^(Fo^2^)+(0.0381P)^2^] where P=(Fo^2^+2Fc^2^)/3'
_refine_ls_weighting_scheme calc
_refine_ls_wR_factor_gt 0.0781
_refine_ls_wR_factor_ref 0.0884
_reflns_number_gt 1592
_reflns_number_total 2547
_reflns_threshold_expression I>2\s(I)
_cod_data_source_file zs2206.cif
_cod_data_source_block I
_cod_original_sg_symbol_H-M 'P 21/n'
_cod_database_code 2235723
_cod_database_fobs_code 2235723

loop_
_symmetry_equiv_pos_as_xyz
'x, y, z'
'-x+1/2, y+1/2, -z+1/2'
'-x, -y, -z'
'x-1/2, -y-1/2, z-1/2'

loop_
_atom_site_type_symbol
_atom_site_label
_atom_site_fract_x
_atom_site_fract_y
_atom_site_fract_z
_atom_site_U_iso_or_equiv
_atom_site_adp_type
_atom_site_calc_flag
_atom_site_refinement_flags
_atom_site_occupancy
_atom_site_symmetry_multiplicity
Cl Cl1 0.76979(6) 0.25777(5) -0.13199(4) 0.02482(15) Uani d . 1 1
Cl Cl2 0.23647(6) 0.16452(5) 0.06027(4) 0.02427(15) Uani d . 1 1
O O1 0.85464(15) -0.10346(12) 0.36264(11) 0.0234(3) Uani d . 1 1
N N1 0.77455(18) 0.01989(14) 0.21633(12) 0.0186(4) Uani d . 1 1
N N2 0.76821(19) 0.12912(14) 0.05072(13) 0.0183(4) Uani d . 1 1
N N3 0.51066(18) 0.20524(14) -0.02873(12) 0.0181(4) Uani d . 1 1
N N4 0.52080(18) 0.09188(15) 0.14388(13) 0.0192(4) Uani d . 1 1
C C1 0.9986(2) -0.04035(19) 0.33452(16) 0.0256(5) Uani d . 1 1
H H1A 1.0933 -0.0957 0.3342 0.031 Uiso calc R 1 1
H H1B 1.0256 0.0256 0.3891 0.031 Uiso calc R 1 1
C C2 0.9532(2) 0.00951(19) 0.21618(16) 0.0244(5) Uani d . 1 1
H H2A 1.0048 0.0889 0.2053 0.029 Uiso calc R 1 1
H H2B 0.9849 -0.0467 0.1567 0.029 Uiso calc R 1 1
C C3 0.7163(2) -0.03406(17) 0.32222(15) 0.0196(4) Uani d . 1 1
C C4 0.5752(2) -0.12112(18) 0.30178(17) 0.0250(5) Uani d . 1 1
H H4A 0.6003 -0.1792 0.2432 0.037 Uiso calc R 1 1
H H4B 0.4758 -0.0764 0.2767 0.037 Uiso calc R 1 1
H H4C 0.5579 -0.1642 0.3722 0.037 Uiso calc R 1 1
C C5 0.6822(2) 0.06585(18) 0.40536(16) 0.0273(5) Uani d . 1 1
H H5A 0.6539 0.0302 0.4771 0.041 Uiso calc R 1 1
H H5B 0.5907 0.1153 0.3737 0.041 Uiso calc R 1 1
H H5C 0.7798 0.1163 0.4189 0.041 Uiso calc R 1 1
C C6 0.6855(2) 0.08098(17) 0.13663(15) 0.0181(4) Uani d . 1 1
C C7 0.6724(2) 0.18873(17) -0.02348(16) 0.0184(4) Uani d . 1 1
C C8 0.4475(2) 0.15203(17) 0.05908(16) 0.0182(4) Uani d . 1 1

loop_
_atom_site_aniso_label
_atom_site_aniso_U_11
_atom_site_aniso_U_22
_atom_site_aniso_U_33
_atom_site_aniso_U_12
_atom_site_aniso_U_13
_atom_site_aniso_U_23
Cl1 0.0252(3) 0.0285(3) 0.0215(3) -0.0004(2) 0.0066(2) 0.0066(2)
Cl2 0.0191(3) 0.0262(3) 0.0279(3) 0.0008(2) 0.0043(2) 0.0039(2)
O1 0.0207(8) 0.0221(8) 0.0271(8) 0.0000(6) 0.0000(6) 0.0085(6)
N1 0.0181(9) 0.0191(9) 0.0188(9) 0.0009(7) 0.0032(7) 0.0050(7)
N2 0.0205(9) 0.0181(9) 0.0167(9) -0.0003(7) 0.0034(7) 0.0010(7)
N3 0.0209(9) 0.0167(9) 0.0168(9) 0.0000(7) 0.0017(7) -0.0003(7)
N4 0.0184(9) 0.0188(9) 0.0206(9) 0.0011(7) 0.0024(7) 0.0023(7)
C1 0.0209(11) 0.0289(12) 0.0268(12) 0.0012(9) 0.0008(9) 0.0063(10)
C2 0.0207(12) 0.0276(12) 0.0254(12) 0.0030(9) 0.0046(9) 0.0053(9)
C3 0.0207(11) 0.0206(11) 0.0174(10) 0.0003(8) 0.0012(8) 0.0040(9)
C4 0.0267(12) 0.0257(12) 0.0222(11) -0.0075(9) 0.0000(9) 0.0054(9)
C5 0.0307(12) 0.0289(12) 0.0229(11) 0.0010(10) 0.0047(9) -0.0022(10)
C6 0.0229(11) 0.0140(10) 0.0177(10) -0.0018(8) 0.0029(8) -0.0011(8)
C7 0.0244(12) 0.0156(10) 0.0156(10) -0.0022(8) 0.0037(8) -0.0031(8)
C8 0.0195(11) 0.0158(10) 0.0194(11) -0.0016(8) 0.0027(8) -0.0053(8)

loop_
_atom_type_symbol
_atom_type_description
_atom_type_scat_dispersion_real
_atom_type_scat_dispersion_imag
_atom_type_scat_source
C C 0.0033 0.0016 'International Tables Vol C Tables 4.2.6.8 and 6.1.1.4'
H H 0.0000 0.0000 'International Tables Vol C Tables 4.2.6.8 and 6.1.1.4'
N N 0.0061 0.0033 'International Tables Vol C Tables 4.2.6.8 and 6.1.1.4'
O O 0.0106 0.0060 'International Tables Vol C Tables 4.2.6.8 and 6.1.1.4'
Cl Cl 0.1484 0.1585 'International Tables Vol C Tables 4.2.6.8 and 6.1.1.4'

loop_
_geom_angle_atom_site_label_1
_geom_angle_atom_site_label_2
_geom_angle_atom_site_label_3
_geom_angle
C3 O1 C1 107.84(14)
C6 N1 C2 122.07(16)
C6 N1 C3 127.05(16)
C2 N1 C3 110.53(14)
C7 N2 C6 112.84(16)
C8 N3 C7 110.25(16)
C8 N4 C6 113.21(16)
O1 C1 C2 104.09(15)
O1 C1 H1A 110.9
C2 C1 H1A 110.9
O1 C1 H1B 110.9
C2 C1 H1B 110.9
H1A C1 H1B 109.0
N1 C2 C1 101.55(15)
N1 C2 H2A 111.5
C1 C2 H2A 111.5
N1 C2 H2B 111.5
C1 C2 H2B 111.5
H2A C2 H2B 109.3
O1 C3 N1 101.59(14)
O1 C3 C4 106.75(16)
N1 C3 C4 114.19(15)
O1 C3 C5 110.98(15)
N1 C3 C5 109.60(15)
C4 C3 C5 113.10(16)
C3 C4 H4A 109.5
C3 C4 H4B 109.5
H4A C4 H4B 109.5
C3 C4 H4C 109.5
H4A C4 H4C 109.5
H4B C4 H4C 109.5
C3 C5 H5A 109.5
C3 C5 H5B 109.5
H5A C5 H5B 109.5
C3 C5 H5C 109.5
H5A C5 H5C 109.5
H5B C5 H5C 109.5
N1 C6 N4 119.43(17)
N1 C6 N2 116.57(17)
N4 C6 N2 124.00(17)
N2 C7 N3 129.93(18)
N2 C7 Cl1 115.56(14)
N3 C7 Cl1 114.51(14)
N4 C8 N3 129.73(18)
N4 C8 Cl2 115.62(14)
N3 C8 Cl2 114.65(14)

loop_
_geom_bond_atom_site_label_1
_geom_bond_atom_site_label_2
_geom_bond_distance
Cl1 C7 1.7402(19)
Cl2 C8 1.7360(19)
O1 C3 1.422(2)
O1 C1 1.432(2)
N1 C6 1.333(2)
N1 C2 1.469(2)
N1 C3 1.499(2)
N2 C7 1.311(2)
N2 C6 1.372(2)
N3 C8 1.333(2)
N3 C7 1.335(2)
N4 C8 1.312(2)
N4 C6 1.364(2)
C1 C2 1.525(2)
C1 H1A 0.9900
C1 H1B 0.9900
C2 H2A 0.9900
C2 H2B 0.9900
C3 C4 1.512(2)
C3 C5 1.522(2)
C4 H4A 0.9800
C4 H4B 0.9800
C4 H4C 0.9800
C5 H5A 0.9800
C5 H5B 0.9800
C5 H5C 0.9800

loop_
_geom_hbond_atom_site_label_D
_geom_hbond_atom_site_label_H
_geom_hbond_atom_site_label_A
_geom_hbond_site_symmetry_A
_geom_hbond_distance_DH
_geom_hbond_distance_HA
_geom_hbond_distance_DA
_geom_hbond_angle_DHA
_geom_hbond_publ_flag
C2 H2A Cl2 1_655 0.99 2.78 3.522(2) 132 yes
C4 H4B N4 . 0.98 2.49 3.025(3) 114 no

loop_
_geom_torsion_atom_site_label_1
_geom_torsion_atom_site_label_2
_geom_torsion_atom_site_label_3
_geom_torsion_atom_site_label_4
_geom_torsion
C3 O1 C1 C2 -39.6(2)
C6 N1 C2 C1 167.26(17)
C3 N1 C2 C1 -6.4(2)
O1 C1 C2 N1 26.7(2)
C1 O1 C3 N1 34.21(18)
C1 O1 C3 C4 154.11(15)
C1 O1 C3 C5 -82.24(18)
C6 N1 C3 O1 170.59(17)
C2 N1 C3 O1 -16.15(19)
C6 N1 C3 C4 56.1(3)
C2 N1 C3 C4 -130.64(18)
C6 N1 C3 C5 -72.0(2)
C2 N1 C3 C5 101.30(18)
C2 N1 C6 N4 -177.19(17)
C3 N1 C6 N4 -4.7(3)
C2 N1 C6 N2 3.1(3)
C3 N1 C6 N2 175.65(16)
C8 N4 C6 N1 -178.75(17)
C8 N4 C6 N2 0.9(3)
C7 N2 C6 N1 -179.35(17)
C7 N2 C6 N4 1.0(3)
C6 N2 C7 N3 -2.3(3)
C6 N2 C7 Cl1 177.47(13)
C8 N3 C7 N2 1.4(3)
C8 N3 C7 Cl1 -178.37(13)
C6 N4 C8 N3 -2.1(3)
C6 N4 C8 Cl2 177.73(14)
C7 N3 C8 N4 1.1(3)
C7 N3 C8 Cl2 -178.75(13)

loop_
_cod_related_entry_id
_cod_related_entry_database
_cod_related_entry_code
1 ChemSpider 30657934
